data_4349576
loop_
_publ_author_name
'Zhu, Yuan-Yuan'
'Li, Hong-Qing'
'Ding, Zhong-Yu'
'L\"u, Xiao-Jin'
'Zhao, Liang'
'Meng, Yin-Shan'
'Liu, Tao'
'Gao, Song'

_publ_section_title
;
 Spin transitions in a series of [Fe(pybox)2]2+ complexes modulated by
 ligand structures, counter anions, and solvents
;
_journal_issue 12
_journal_name_full 'Inorganic Chemistry Frontiers'
_journal_page_first 1624
_journal_paper_doi 10.1039/C6QI00417B
_journal_volume 3
_journal_year 2016
_chemical_compound_source no
_chemical_formula_moiety 'C24 H20 B, 2(C5.5 H5.5 Fe0.25 N1.5 O)'
_chemical_formula_sum 'C35 H31 B Fe0.5 N3 O2'
_chemical_formula_weight 564.36
_chemical_name_common 8-3
_chemical_name_systematic 8-3
_space_group_crystal_system tetragonal
_space_group_IT_number 88
_space_group_name_Hall '-I 4ad'
_space_group_name_H-M_alt 'I 41/a :2'
_atom_sites_solution_hydrogens geom
_atom_sites_solution_primary iterative
_audit_creation_date 2016-03-11
_audit_creation_method
;
Olex2 1.2
(compiled 2016.02.19 svn.r3266 for OlexSys, GUI svn.r5155)
;
_audit_update_record
;
2016-03-16 deposited with the CCDC.
2016-10-28 downloaded from the CCDC.
;
_cell_angle_alpha 90
_cell_angle_beta 90
_cell_angle_gamma 90
_cell_formula_units_Z 16
_cell_length_a 17.6175(3)
_cell_length_b 17.6175(3)
_cell_length_c 37.7194(10)
_cell_measurement_reflns_used 17606
_cell_measurement_temperature 300.00(10)
_cell_measurement_theta_max 24.1550
_cell_measurement_theta_min 3.4900
_cell_volume 11707.2(4)
_computing_cell_refinement
;
CrysAlisPro, Agilent Technologies,
Version 1.171.36.32 (release 02-08-2013 CrysAlis171 .NET)
(compiled Aug  2 2013,16:46:58)
;
_computing_data_collection
;
CrysAlisPro, Agilent Technologies,
Version 1.171.36.32 (release 02-08-2013 CrysAlis171 .NET)
(compiled Aug  2 2013,16:46:58)
;
_computing_data_reduction
;
CrysAlisPro, Agilent Technologies,
Version 1.171.36.32 (release 02-08-2013 CrysAlis171 .NET)
(compiled Aug  2 2013,16:46:58)
;
_computing_molecular_graphics 'Olex2 (Dolomanov et al., 2009)'
_computing_publication_material 'Olex2 (Dolomanov et al., 2009)'
_computing_structure_refinement 'XL (Sheldrick, 2008)'
_computing_structure_solution
;
Superflip (Palatinus & Chapuis, 2007;Palatinus & van der Lee, 2008;
Palatinus et al., 2012)
;
_diffrn_ambient_temperature 300.00(10)
_diffrn_detector_area_resol_mean 10.3914
_diffrn_measured_fraction_theta_full 0.994
_diffrn_measured_fraction_theta_max 0.994
_diffrn_measurement_details
;
#__ type_ start__ end____ width___ exp.time_
  1 omega    4.00   73.00   1.0000   10.0000
omega____ theta____ kappa____ phi______ frames
    -       13.4628 -128.0000   55.1197 69

#__ type_ start__ end____ width___ exp.time_
  2 omega   -1.00   87.00   1.0000   10.0000
omega____ theta____ kappa____ phi______ frames
    -       13.4628   77.0000  -60.0000 88

#__ type_ start__ end____ width___ exp.time_
  3 omega    9.00   92.00   1.0000   10.0000
omega____ theta____ kappa____ phi______ frames
    -       13.4628   77.0000 -180.0000 83

#__ type_ start__ end____ width___ exp.time_
  4 omega  -57.00   41.00   1.0000   10.0000
omega____ theta____ kappa____ phi______ frames
    -       13.4628  -57.0000 -180.0000 98

#__ type_ start__ end____ width___ exp.time_
  5 omega  -20.00   54.00   1.0000   10.0000
omega____ theta____ kappa____ phi______ frames
    -       13.4628   77.0000   90.0000 74

#__ type_ start__ end____ width___ exp.time_
  6 omega  -62.00   43.00   1.0000   10.0000
omega____ theta____ kappa____ phi______ frames
    -       13.4628  -77.0000  -60.0000 105

#__ type_ start__ end____ width___ exp.time_
  7 omega  -55.00   47.00   1.0000   10.0000
omega____ theta____ kappa____ phi______ frames
    -       13.4628  -77.0000   90.0000 102

#__ type_ start__ end____ width___ exp.time_
  8 omega  -76.00  -50.00   1.0000   10.0000
omega____ theta____ kappa____ phi______ frames
    -      -14.5566  131.0000  118.1645 26
;
_diffrn_measurement_device_type 'SuperNova, Dual, Cu at zero, Atlas'
_diffrn_measurement_method '\w scans'
_diffrn_orient_matrix_UB_11 -0.0375454000
_diffrn_orient_matrix_UB_12 0.0085646000
_diffrn_orient_matrix_UB_13 -0.0054656000
_diffrn_orient_matrix_UB_21 -0.0135853000
_diffrn_orient_matrix_UB_22 -0.0094849000
_diffrn_orient_matrix_UB_23 0.0171373000
_diffrn_orient_matrix_UB_31 0.0050618000
_diffrn_orient_matrix_UB_32 0.0381842000
_diffrn_orient_matrix_UB_33 0.0054789000
_diffrn_radiation_monochromator mirror
_diffrn_radiation_type MoK\a
_diffrn_radiation_wavelength 0.71073
_diffrn_reflns_av_R_equivalents 0.0551
_diffrn_reflns_av_unetI/netI 0.0206
_diffrn_reflns_Laue_measured_fraction_full 0.994
_diffrn_reflns_Laue_measured_fraction_max 0.994
_diffrn_reflns_limit_h_max 21
_diffrn_reflns_limit_h_min -21
_diffrn_reflns_limit_k_max 21
_diffrn_reflns_limit_k_min -21
_diffrn_reflns_limit_l_max 46
_diffrn_reflns_limit_l_min -46
_diffrn_reflns_number 86298
_diffrn_reflns_point_group_measured_fraction_full 0.994
_diffrn_reflns_point_group_measured_fraction_max 0.994
_diffrn_reflns_theta_full 25.242
_diffrn_reflns_theta_max 26.005
_diffrn_reflns_theta_min 2.937
_diffrn_source 'SuperNova (Mo) X-ray Source'
_exptl_absorpt_coefficient_mu 0.314
_exptl_absorpt_correction_T_max 1.00000
_exptl_absorpt_correction_T_min 0.76591
_exptl_absorpt_correction_type multi-scan
_exptl_absorpt_process_details
;
CrysAlisPro, Agilent Technologies,
Version 1.171.36.32 (release 02-08-2013 CrysAlis171 .NET)
(compiled Aug  2 2013,16:46:58)
Empirical absorption correction using spherical harmonics,
 implemented in SCALE3 ABSPACK scaling algorithm.
;
_exptl_crystal_colour 'dark red'
_exptl_crystal_density_diffrn 1.281
_exptl_crystal_density_method 'not measured'
_exptl_crystal_description block
_exptl_crystal_F_000 4736
_exptl_crystal_recrystallization_method 'Re-crystallisation from solvent'
_exptl_crystal_size_max 0.35
_exptl_crystal_size_mid 0.31
_exptl_crystal_size_min 0.26
_refine_diff_density_max 0.196
_refine_diff_density_min -0.250
_refine_diff_density_rms 0.033
_refine_ls_extinction_method none
_refine_ls_goodness_of_fit_ref 1.036
_refine_ls_hydrogen_treatment constr
_refine_ls_matrix_type full
_refine_ls_number_parameters 376
_refine_ls_number_reflns 5738
_refine_ls_number_restraints 0
_refine_ls_restrained_S_all 1.036
_refine_ls_R_factor_all 0.0666
_refine_ls_R_factor_gt 0.0403
_refine_ls_shift/su_max 0.000
_refine_ls_shift/su_mean 0.000
_refine_ls_structure_factor_coef Fsqd
_refine_ls_weighting_details 'w=1/[\s^2^(Fo^2^)+(0.0476P)^2^+8.9124P] where P=(Fo^2^+2Fc^2^)/3'
_refine_ls_weighting_scheme calc
_refine_ls_wR_factor_gt 0.1021
_refine_ls_wR_factor_ref 0.1202
_reflns_Friedel_coverage 0.000
_reflns_number_gt 3953
_reflns_number_total 5738
_reflns_threshold_expression 'I > 2\s(I)'
_cod_data_source_file c6qi00417b2.cif
_cod_data_source_block 8-3
_cod_original_cell_volume 11707.2(5)
_cod_original_sg_symbol_H-M 'I 41/a'
_cod_original_formula_sum 'C35 H31 B Fe0.50 N3 O2'
_cod_database_code 4349576
_chemical_oxdiff_formula 'c43 h54 n6 B1 Fe1'
_shelx_space_group_comment
;
The symmetry employed for this shelxl refinement is uniquely defined
by the following loop, which should always be used as a source of
symmetry information in preference to the above space-group names.
They are only intended as comments.
;
_reflns_odcompleteness_completeness 99.84
_reflns_odcompleteness_iscentric 1
_reflns_odcompleteness_theta 27.42
_olex2_refinement_description
;
1. Fixed Uiso
 At 1.2 times of:
  All C(H) groups, All C(H,H) groups
2.a Secondary CH2 refined with riding coordinates:
 C1(H1A,H1B), C2(H2A,H2B), C7(H7A,H7B), C8(H8A,H8B)
2.b Aromatic/amide H refined with riding coordinates:
 C14(H14), C15(H15), C16(H16), C17(H17), C18(H18), C20(H20), C21(H21),
 C22(H22), C23(H23), C24(H24), C26(H26), C27(H27), C28(H28), C29(H29), C30(H30),
  C32(H32), C33(H33), C34(H34), C35(H35), C36(H36), C5(H5), C6(H6), C11(H11),
 C12(H12)
;
_shelx_shelxl_version_number 2014/7
_olex2_submission_special_instructions 'No special instructions were received'
_solvent_exptl_crystal_recrystallization_method acetonitrile/ether

loop_
_space_group_symop_operation_xyz
'x, y, z'
'-y+3/4, x+1/4, z+1/4'
'-x+1/2, -y, z+1/2'
'y+3/4, -x+3/4, z+3/4'
'x+1/2, y+1/2, z+1/2'
'-y+5/4, x+3/4, z+3/4'
'-x+1, -y+1/2, z+1'
'y+5/4, -x+5/4, z+5/4'
'-x, -y, -z'
'y-3/4, -x-1/4, -z-1/4'
'x-1/2, y, -z-1/2'
'-y-3/4, x-3/4, -z-3/4'
'-x+1/2, -y+1/2, -z+1/2'
'y-1/4, -x+1/4, -z+1/4'
'x, y+1/2, -z'
'-y-1/4, x-1/4, -z-1/4'

loop_
_atom_site_label
_atom_site_type_symbol
_atom_site_fract_x
_atom_site_fract_y
_atom_site_fract_z
_atom_site_U_iso_or_equiv
_atom_site_adp_type
_atom_site_occupancy
_atom_site_site_symmetry_order
_atom_site_calc_flag
_atom_site_refinement_flags_posn
_atom_site_refinement_flags_adp
_atom_site_refinement_flags_occupancy
C13 C 0.69224(11) 0.53378(11) 0.50985(5) 0.0474(5) Uani 1 1 d . . .
C14 C 0.62356(14) 0.55584(13) 0.52484(6) 0.0666(6) Uani 1 1 d . . .
H14 H 0.6070 0.6054 0.5213 0.080 Uiso 1 1 calc R . .
C15 C 0.57881(16) 0.50743(16) 0.54474(7) 0.0804(8) Uani 1 1 d . . .
H15 H 0.5326 0.5243 0.5537 0.096 Uiso 1 1 calc R . .
C16 C 0.60240(17) 0.43478(16) 0.55122(7) 0.0777(8) Uani 1 1 d . . .
H16 H 0.5732 0.4023 0.5651 0.093 Uiso 1 1 calc R . .
C17 C 0.66933(15) 0.41061(14) 0.53709(7) 0.0698(7) Uani 1 1 d . . .
H17 H 0.6858 0.3612 0.5412 0.084 Uiso 1 1 calc R . .
C18 C 0.71277(13) 0.45919(12) 0.51676(6) 0.0581(5) Uani 1 1 d . . .
H18 H 0.7580 0.4411 0.5072 0.070 Uiso 1 1 calc R . .
C19 C 0.77514(12) 0.65321(11) 0.52031(5) 0.0513(5) Uani 1 1 d . . .
C20 C 0.75165(14) 0.72827(12) 0.52388(6) 0.0634(6) Uani 1 1 d . . .
H20 H 0.7191 0.7485 0.5069 0.076 Uiso 1 1 calc R . .
C21 C 0.77484(18) 0.77415(14) 0.55177(7) 0.0825(8) Uani 1 1 d . . .
H21 H 0.7578 0.8240 0.5532 0.099 Uiso 1 1 calc R . .
C22 C 0.82279(19) 0.74589(16) 0.57714(7) 0.0872(9) Uani 1 1 d . . .
H22 H 0.8392 0.7767 0.5957 0.105 Uiso 1 1 calc R . .
C23 C 0.84639(16) 0.67183(16) 0.57501(7) 0.0788(7) Uani 1 1 d . . .
H23 H 0.8785 0.6520 0.5922 0.095 Uiso 1 1 calc R . .
C24 C 0.82246(14) 0.62698(14) 0.54728(6) 0.0645(6) Uani 1 1 d . . .
H24 H 0.8387 0.5768 0.5465 0.077 Uiso 1 1 calc R . .
C25 C 0.81779(12) 0.55144(11) 0.46964(5) 0.0509(5) Uani 1 1 d . . .
C26 C 0.80336(14) 0.49453(13) 0.44494(6) 0.0654(6) Uani 1 1 d . . .
H26 H 0.7531 0.4831 0.4396 0.078 Uiso 1 1 calc R . .
C27 C 0.85985(18) 0.45413(14) 0.42792(8) 0.0818(8) Uani 1 1 d . . .
H27 H 0.8472 0.4172 0.4113 0.098 Uiso 1 1 calc R . .
C28 C 0.93479(18) 0.46848(16) 0.43555(8) 0.0848(8) Uani 1 1 d . . .
H28 H 0.9732 0.4404 0.4248 0.102 Uiso 1 1 calc R . .
C29 C 0.95177(15) 0.52451(18) 0.45908(8) 0.0820(8) Uani 1 1 d . . .
H29 H 1.0022 0.5353 0.4642 0.098 Uiso 1 1 calc R . .
C30 C 0.89458(13) 0.56560(14) 0.47546(7) 0.0668(6) Uani 1 1 d . . .
H30 H 0.9081 0.6043 0.4910 0.080 Uiso 1 1 calc R . .
C31 C 0.70092(12) 0.64123(11) 0.45763(5) 0.0483(5) Uani 1 1 d . . .
C32 C 0.73707(14) 0.70003(12) 0.43965(6) 0.0608(6) Uani 1 1 d . . .
H32 H 0.7864 0.7125 0.4462 0.073 Uiso 1 1 calc R . .
C33 C 0.70339(17) 0.74087(14) 0.41260(6) 0.0715(7) Uani 1 1 d . . .
H33 H 0.7303 0.7792 0.4012 0.086 Uiso 1 1 calc R . .
C34 C 0.63078(17) 0.72496(15) 0.40266(6) 0.0721(7) Uani 1 1 d . . .
H34 H 0.6074 0.7528 0.3848 0.087 Uiso 1 1 calc R . .
C35 C 0.59306(15) 0.66772(16) 0.41929(6) 0.0739(7) Uani 1 1 d . . .
H35 H 0.5435 0.6563 0.4126 0.089 Uiso 1 1 calc R . .
C36 C 0.62753(13) 0.62608(13) 0.44612(6) 0.0607(6) Uani 1 1 d . . .
H36 H 0.6006 0.5868 0.4567 0.073 Uiso 1 1 calc R . .
B1 B 0.74635(14) 0.59514(13) 0.48888(6) 0.0488(5) Uani 1 1 d . . .
Fe1 Fe 0.5000 0.7500 0.6250 0.04736(16) Uani 1 4 d S T P
O1 O 0.38849(11) 0.58289(11) 0.57488(5) 0.0856(6) Uani 1 1 d . . .
N1 N 0.43939(10) 0.65835(10) 0.61616(5) 0.0569(4) Uani 1 1 d . . .
N2 N 0.5000 0.7500 0.57492(6) 0.0507(6) Uani 1 2 d S T P
C1 C 0.40142(17) 0.59894(15) 0.63658(7) 0.0783(7) Uani 1 1 d . . .
H1A H 0.3613 0.6200 0.6512 0.094 Uiso 1 1 calc R . .
H1B H 0.4372 0.5722 0.6517 0.094 Uiso 1 1 calc R . .
C2 C 0.3698(2) 0.5475(2) 0.60878(9) 0.1159(13) Uani 1 1 d . . .
H2A H 0.3926 0.4975 0.6105 0.139 Uiso 1 1 calc R . .
H2B H 0.3153 0.5425 0.6114 0.139 Uiso 1 1 calc R . .
C3 C 0.42866(13) 0.64416(14) 0.58320(6) 0.0618(6) Uani 1 1 d . . .
C4 C 0.46222(13) 0.69522(14) 0.55740(5) 0.0621(6) Uani 1 1 d . . .
C5 C 0.46148(17) 0.69368(17) 0.52063(6) 0.0836(9) Uani 1 1 d . . .
H5 H 0.4358 0.6558 0.5084 0.100 Uiso 1 1 calc R . .
C6 C 0.5000 0.7500 0.50280(10) 0.0937(15) Uani 1 2 d S T P
H6 H 0.5000 0.7500 0.4781 0.112 Uiso 1 2 calc RS T P
Fe2 Fe 1.0000 0.2500 0.6250 0.05009(17) Uani 1 4 d S T P
O2 O 0.86153(10) 0.39458(11) 0.56348(5) 0.0835(5) Uani 1 1 d . . .
N3 N 0.91782(10) 0.33488(10) 0.60875(5) 0.0565(4) Uani 1 1 d . . .
N4 N 1.0000 0.2500 0.56833(6) 0.0512(6) Uani 1 2 d S T P
C7 C 0.86571(16) 0.38895(15) 0.62557(7) 0.0742(7) Uani 1 1 d . . .
H7A H 0.8928 0.4226 0.6415 0.089 Uiso 1 1 calc R . .
H7B H 0.8266 0.3626 0.6388 0.089 Uiso 1 1 calc R . .
C8 C 0.83203(19) 0.43242(17) 0.59511(8) 0.0923(9) Uani 1 1 d . . .
H8A H 0.7770 0.4302 0.5957 0.111 Uiso 1 1 calc R . .
H8B H 0.8478 0.4852 0.5958 0.111 Uiso 1 1 calc R . .
C9 C 0.90973(12) 0.34274(13) 0.57559(6) 0.0577(5) Uani 1 1 d . . .
C10 C 0.95359(12) 0.29631(14) 0.55059(6) 0.0597(6) Uani 1 1 d . . .
C11 C 0.95103(15) 0.29734(17) 0.51397(6) 0.0776(7) Uani 1 1 d . . .
H11 H 0.9175 0.3288 0.5019 0.093 Uiso 1 1 calc R . .
C12 C 1.0000 0.2500 0.49613(9) 0.0855(12) Uani 1 2 d S T P
H12 H 1.0000 0.2500 0.4715 0.103 Uiso 1 2 calc RS T P

loop_
_atom_site_aniso_label
_atom_site_aniso_U_11
_atom_site_aniso_U_22
_atom_site_aniso_U_33
_atom_site_aniso_U_23
_atom_site_aniso_U_13
_atom_site_aniso_U_12
C13 0.0527(12) 0.0449(11) 0.0445(11) -0.0028(8) -0.0026(9) -0.0048(9)
C14 0.0745(16) 0.0548(13) 0.0705(15) 0.0004(11) 0.0191(12) 0.0025(12)
C15 0.0743(17) 0.0817(19) 0.0850(18) -0.0043(15) 0.0301(14) -0.0064(14)
C16 0.091(2) 0.0717(17) 0.0709(16) 0.0038(13) 0.0124(14) -0.0299(15)
C17 0.0845(18) 0.0509(13) 0.0739(16) 0.0129(11) -0.0006(14) -0.0090(12)
C18 0.0571(13) 0.0529(13) 0.0644(14) 0.0077(10) -0.0006(10) -0.0006(10)
C19 0.0566(12) 0.0457(11) 0.0516(12) 0.0010(9) 0.0001(10) -0.0056(9)
C20 0.0811(16) 0.0477(12) 0.0614(14) -0.0031(10) -0.0103(12) -0.0024(11)
C21 0.119(2) 0.0502(14) 0.0783(18) -0.0135(13) -0.0122(17) -0.0030(14)
C22 0.121(2) 0.0723(18) 0.0686(17) -0.0144(14) -0.0233(16) -0.0174(16)
C23 0.0908(19) 0.0840(19) 0.0616(15) -0.0015(13) -0.0233(14) -0.0035(15)
C24 0.0770(16) 0.0586(14) 0.0579(13) 0.0043(11) -0.0088(12) 0.0009(12)
C25 0.0557(12) 0.0431(11) 0.0537(12) 0.0053(9) 0.0035(10) -0.0042(9)
C26 0.0681(15) 0.0548(13) 0.0733(15) -0.0084(11) 0.0142(12) -0.0102(11)
C27 0.105(2) 0.0521(14) 0.0878(19) -0.0105(13) 0.0334(17) -0.0058(14)
C28 0.088(2) 0.0727(18) 0.094(2) 0.0124(16) 0.0363(17) 0.0195(15)
C29 0.0571(15) 0.104(2) 0.0850(19) 0.0148(17) 0.0116(13) 0.0081(14)
C30 0.0571(14) 0.0732(15) 0.0701(15) -0.0019(12) 0.0049(12) -0.0052(12)
C31 0.0556(12) 0.0438(11) 0.0454(11) -0.0067(9) 0.0024(9) 0.0000(9)
C32 0.0679(14) 0.0531(13) 0.0613(14) 0.0028(10) -0.0036(11) -0.0088(11)
C33 0.102(2) 0.0548(14) 0.0582(14) 0.0062(11) -0.0014(14) -0.0049(13)
C34 0.099(2) 0.0676(16) 0.0499(13) 0.0007(12) -0.0075(13) 0.0183(14)
C35 0.0685(16) 0.0948(19) 0.0584(14) -0.0008(14) -0.0100(12) 0.0017(14)
C36 0.0641(14) 0.0639(14) 0.0540(13) 0.0004(11) -0.0030(11) -0.0063(11)
B1 0.0536(13) 0.0406(12) 0.0522(13) -0.0007(10) 0.0003(10) -0.0017(10)
Fe1 0.0556(2) 0.0556(2) 0.0308(3) 0.000 0.000 0.000
O1 0.0972(14) 0.0843(13) 0.0752(12) -0.0258(10) -0.0237(10) -0.0078(10)
N1 0.0615(11) 0.0615(11) 0.0476(10) -0.0081(8) -0.0033(8) 0.0021(9)
N2 0.0532(14) 0.0668(16) 0.0323(11) 0.000 0.000 0.0164(12)
C1 0.0911(19) 0.0719(17) 0.0719(16) -0.0048(13) 0.0002(14) -0.0226(14)
C2 0.156(3) 0.107(3) 0.085(2) -0.0044(19) -0.027(2) -0.054(2)
C3 0.0634(14) 0.0690(15) 0.0529(13) -0.0163(11) -0.0116(11) 0.0099(11)
C4 0.0654(14) 0.0792(16) 0.0418(11) -0.0132(11) -0.0100(10) 0.0277(12)
C5 0.107(2) 0.101(2) 0.0432(14) -0.0161(13) -0.0152(13) 0.0408(17)
C6 0.135(4) 0.112(3) 0.0343(18) 0.000 0.000 0.051(3)
Fe2 0.0568(2) 0.0568(2) 0.0366(3) 0.000 0.000 0.000
O2 0.0736(11) 0.0989(14) 0.0780(12) 0.0257(10) -0.0066(9) 0.0192(10)
N3 0.0554(11) 0.0611(11) 0.0529(11) 0.0007(9) -0.0027(8) -0.0006(8)
N4 0.0445(13) 0.0666(16) 0.0423(13) 0.000 0.000 -0.0074(12)
C7 0.0747(17) 0.0733(17) 0.0746(17) -0.0054(13) 0.0004(13) 0.0095(13)
C8 0.096(2) 0.0815(19) 0.099(2) 0.0060(17) -0.0009(17) 0.0199(16)
C9 0.0488(12) 0.0644(14) 0.0599(14) 0.0122(11) -0.0056(10) -0.0046(10)
C10 0.0507(12) 0.0808(16) 0.0476(12) 0.0090(11) -0.0037(10) -0.0125(11)
C11 0.0715(16) 0.110(2) 0.0513(14) 0.0135(14) -0.0082(12) -0.0091(15)
C12 0.087(3) 0.129(4) 0.0398(18) 0.000 0.000 -0.014(3)

loop_
_atom_type_symbol
_atom_type_description
_atom_type_scat_dispersion_real
_atom_type_scat_dispersion_imag
_atom_type_scat_source
C C 0.0033 0.0016 'International Tables Vol C Tables 4.2.6.8 and 6.1.1.4'
H H 0.0000 0.0000 'International Tables Vol C Tables 4.2.6.8 and 6.1.1.4'
B B 0.0013 0.0007 'International Tables Vol C Tables 4.2.6.8 and 6.1.1.4'
Fe Fe 0.3463 0.8444 'International Tables Vol C Tables 4.2.6.8 and 6.1.1.4'
N N 0.0061 0.0033 'International Tables Vol C Tables 4.2.6.8 and 6.1.1.4'
O O 0.0106 0.0060 'International Tables Vol C Tables 4.2.6.8 and 6.1.1.4'

loop_
_geom_angle_atom_site_label_1
_geom_angle_atom_site_label_2
_geom_angle_atom_site_label_3
_geom_angle
_geom_angle_site_symmetry_1
_geom_angle_site_symmetry_3
C14 C13 B1 121.07(18) . .
C18 C13 C14 114.52(19) . .
C18 C13 B1 124.19(19) . .
C15 C14 C13 123.0(2) . .
C16 C15 C14 120.1(2) . .
C17 C16 C15 119.0(2) . .
C16 C17 C18 120.2(2) . .
C17 C18 C13 123.2(2) . .
C20 C19 C24 115.0(2) . .
C20 C19 B1 124.65(19) . .
C24 C19 B1 120.26(19) . .
C21 C20 C19 122.6(2) . .
C22 C21 C20 119.9(2) . .
C21 C22 C23 119.4(2) . .
C22 C23 C24 119.8(2) . .
C23 C24 C19 123.2(2) . .
C26 C25 C30 114.3(2) . .
C26 C25 B1 119.53(19) . .
C30 C25 B1 126.16(19) . .
C27 C26 C25 123.4(2) . .
C28 C27 C26 120.0(3) . .
C29 C28 C27 118.7(3) . .
C28 C29 C30 120.7(3) . .
C29 C30 C25 122.8(2) . .
C32 C31 B1 119.68(19) . .
C36 C31 C32 114.6(2) . .
C36 C31 B1 125.69(19) . .
C33 C32 C31 123.4(2) . .
C34 C33 C32 120.0(2) . .
C35 C34 C33 118.9(2) . .
C34 C35 C36 120.9(2) . .
C35 C36 C31 122.2(2) . .
C13 B1 C19 103.93(16) . .
C13 B1 C25 110.38(16) . .
C25 B1 C19 111.90(17) . .
C31 B1 C13 112.86(17) . .
C31 B1 C19 111.12(16) . .
C31 B1 C25 106.76(17) . .
N1 Fe1 N1 91.652(18) 7_564 12_767
N1 Fe1 N1 160.45(10) 12_767 14_566
N1 Fe1 N1 91.652(17) 7_564 14_566
N1 Fe1 N1 160.45(10) . 7_564
N1 Fe1 N1 91.653(17) . 12_767
N1 Fe1 N1 91.651(18) . 14_566
N2 Fe1 N1 80.22(5) 14_566 12_767
N2 Fe1 N1 99.78(5) . 14_566
N2 Fe1 N1 80.22(5) . 7_564
N2 Fe1 N1 99.78(5) . 12_767
N2 Fe1 N1 99.78(5) 14_566 7_564
N2 Fe1 N1 99.77(5) 14_566 .
N2 Fe1 N1 80.23(5) . .
N2 Fe1 N1 80.22(5) 14_566 14_566
N2 Fe1 N2 180.0 14_566 .
C3 O1 C2 105.07(19) . .
C1 N1 Fe1 138.41(15) . .
C3 N1 Fe1 113.90(17) . .
C3 N1 C1 107.7(2) . .
C4 N2 Fe1 119.42(13) . .
C4 N2 Fe1 119.41(13) 7_564 .
C4 N2 C4 121.2(3) 7_564 .
N1 C1 C2 103.6(2) . .
O1 C2 C1 105.8(2) . .
O1 C3 C4 124.2(2) . .
N1 C3 O1 117.8(2) . .
N1 C3 C4 118.0(2) . .
N2 C4 C3 108.46(18) . .
N2 C4 C5 120.6(3) . .
C5 C4 C3 130.9(3) . .
C6 C5 C4 118.0(3) . .
C5 C6 C5 121.6(3) . 7_564
N3 Fe2 N3 147.18(10) . 7_654
N3 Fe2 N3 94.58(3) 12_757 7_654
N3 Fe2 N3 147.18(10) 14_666 12_757
N3 Fe2 N3 94.58(3) . 14_666
N3 Fe2 N3 94.58(3) 14_666 7_654
N3 Fe2 N3 94.58(3) . 12_757
N4 Fe2 N3 73.59(5) . .
N4 Fe2 N3 106.41(5) . 12_757
N4 Fe2 N3 106.41(5) 14_666 7_654
N4 Fe2 N3 106.41(5) . 14_666
N4 Fe2 N3 73.59(5) 14_666 12_757
N4 Fe2 N3 73.59(5) . 7_654
N4 Fe2 N3 73.59(5) 14_666 14_666
N4 Fe2 N3 106.41(5) 14_666 .
N4 Fe2 N4 180.0 . 14_666
C9 O2 C8 105.08(19) . .
C7 N3 Fe2 137.97(15) . .
C9 N3 Fe2 115.44(16) . .
C9 N3 C7 106.59(19) . .
C10 N4 Fe2 120.09(13) 7_654 .
C10 N4 Fe2 120.09(13) . .
C10 N4 C10 119.8(3) 7_654 .
N3 C7 C8 104.3(2) . .
O2 C8 C7 104.5(2) . .
O2 C9 C10 119.9(2) . .
N3 C9 O2 119.1(2) . .
N3 C9 C10 121.0(2) . .
N4 C10 C9 109.92(19) . .
N4 C10 C11 121.9(2) . .
C11 C10 C9 128.1(2) . .
C12 C11 C10 117.4(3) . .
C11 C12 C11 121.4(3) . 7_654

loop_
_geom_bond_atom_site_label_1
_geom_bond_atom_site_label_2
_geom_bond_distance
_geom_bond_site_symmetry_2
C13 C14 1.391(3) .
C13 C18 1.388(3) .
C13 B1 1.644(3) .
C14 C15 1.383(3) .
C15 C16 1.368(4) .
C16 C17 1.362(4) .
C17 C18 1.381(3) .
C19 C20 1.392(3) .
C19 C24 1.394(3) .
C19 B1 1.646(3) .
C20 C21 1.388(3) .
C21 C22 1.370(4) .
C22 C23 1.372(4) .
C23 C24 1.377(3) .
C25 C26 1.392(3) .
C25 C30 1.393(3) .
C25 B1 1.644(3) .
C26 C27 1.382(3) .
C27 C28 1.375(4) .
C28 C29 1.361(4) .
C29 C30 1.386(4) .
C31 C32 1.392(3) .
C31 C36 1.390(3) .
C31 B1 1.640(3) .
C32 C33 1.382(3) .
C33 C34 1.362(4) .
C34 C35 1.361(4) .
C35 C36 1.390(3) .
Fe1 N1 1.9643(19) 7_564
Fe1 N1 1.9643(18) 14_566
Fe1 N1 1.9643(18) 12_767
Fe1 N1 1.9643(18) .
Fe1 N2 1.889(2) .
Fe1 N2 1.889(2) 14_566
O1 C2 1.461(4) .
O1 C3 1.328(3) .
N1 C1 1.462(3) .
N1 C3 1.282(3) .
N2 C4 1.346(3) 7_564
N2 C4 1.346(3) .
C1 C2 1.494(4) .
C3 C4 1.451(3) .
C4 C5 1.387(3) .
C5 C6 1.377(3) .
C6 C5 1.377(3) 7_564
Fe2 N3 2.1698(18) 14_666
Fe2 N3 2.1698(18) 12_757
Fe2 N3 2.1698(18) .
Fe2 N3 2.1698(18) 7_654
Fe2 N4 2.138(2) .
Fe2 N4 2.138(2) 14_666
O2 C8 1.462(3) .
O2 C9 1.328(3) .
N3 C7 1.467(3) .
N3 C9 1.266(3) .
N4 C10 1.335(2) 7_654
N4 C10 1.335(2) .
C7 C8 1.503(4) .
C9 C10 1.468(3) .
C10 C11 1.382(3) .
C11 C12 1.376(3) .
C12 C11 1.376(3) 7_654
